data_7115645
loop_
_publ_author_name
'Xue Zhong'
'You Li'
'Jing Zhang'
'Wu-Xia Zhang'
'Shi-Xue Wang'
'Fu-She Han'

_publ_section_title
;
 Formal [3+3] cycloaddition of indol-2-yl carbinol with azadiene and the
 oxidative ring expansion reaction for the synthesis of indole azepinones
;
_journal_name_full Chem.Commun.
_journal_page_first 11181
_journal_paper_doi 10.1039/C4cc04995K
_journal_volume 50
_journal_year 2014
_chemical_formula_sum 'C20 H22 N2 O6'
_chemical_formula_weight 386.40
_chemical_name_systematic
; 
 ? 
;
_space_group_IT_number 14
_symmetry_cell_setting monoclinic
_symmetry_space_group_name_Hall '-P 2ybc'
_symmetry_space_group_name_H-M 'P 1 21/c 1'
_atom_sites_solution_hydrogens geom
_atom_sites_solution_primary direct
_atom_sites_solution_secondary difmap
_audit_creation_method SHELXL-97
_cell_angle_alpha 90.00
_cell_angle_beta 97.357(8)
_cell_angle_gamma 90.00
_cell_formula_units_Z 4
_cell_length_a 11.626(5)
_cell_length_b 10.168(4)
_cell_length_c 15.862(6)
_cell_measurement_reflns_used 1809
_cell_measurement_temperature 293(2)
_cell_measurement_theta_max 23.56
_cell_measurement_theta_min 2.39
_cell_volume 1859.7(13)
_computing_cell_refinement 'Bruker SMART'
_computing_data_collection 'Bruker SMART'
_computing_data_reduction 'Bruker SAINT'
_computing_molecular_graphics 'Bruker SHELXTL'
_computing_publication_material 'Bruker SHELXTL'
_computing_structure_refinement 'SHELXL-97 (Sheldrick, 1997)'
_computing_structure_solution 'SHELXS-97 (Sheldrick, 1990)'
_diffrn_ambient_temperature 293(2)
_diffrn_measured_fraction_theta_full 0.993
_diffrn_measured_fraction_theta_max 0.993
_diffrn_measurement_device_type 'Bruker APEX CCD'
_diffrn_measurement_method 'phi and omega scans'
_diffrn_radiation_monochromator graphite
_diffrn_radiation_source 'fine-focus sealed tube'
_diffrn_radiation_type MoK\a
_diffrn_radiation_wavelength 0.71073
_diffrn_reflns_av_R_equivalents 0.0364
_diffrn_reflns_av_sigmaI/netI 0.0420
_diffrn_reflns_limit_h_max 13
_diffrn_reflns_limit_h_min -14
_diffrn_reflns_limit_k_max 11
_diffrn_reflns_limit_k_min -12
_diffrn_reflns_limit_l_max 13
_diffrn_reflns_limit_l_min -19
_diffrn_reflns_number 9095
_diffrn_reflns_theta_full 25.40
_diffrn_reflns_theta_max 25.40
_diffrn_reflns_theta_min 1.77
_exptl_absorpt_coefficient_mu 0.103
_exptl_absorpt_correction_T_max 0.9797
_exptl_absorpt_correction_T_min 0.9678
_exptl_absorpt_correction_type multi-scan
_exptl_absorpt_process_details SADABS
_exptl_crystal_density_diffrn 1.380
_exptl_crystal_density_method 'not measured'
_exptl_crystal_F_000 816
_exptl_crystal_size_max 0.32
_exptl_crystal_size_mid 0.27
_exptl_crystal_size_min 0.20
_refine_diff_density_max 0.227
_refine_diff_density_min -0.197
_refine_diff_density_rms 0.046
_refine_ls_extinction_method none
_refine_ls_goodness_of_fit_ref 1.035
_refine_ls_hydrogen_treatment constr
_refine_ls_matrix_type full
_refine_ls_number_parameters 257
_refine_ls_number_reflns 3393
_refine_ls_number_restraints 0
_refine_ls_restrained_S_all 1.035
_refine_ls_R_factor_all 0.0782
_refine_ls_R_factor_gt 0.0513
_refine_ls_shift/su_max 0.005
_refine_ls_shift/su_mean 0.000
_refine_ls_structure_factor_coef Fsqd
_refine_ls_weighting_details 'calc w=1/[\s^2^(Fo^2^)+(0.0765P)^2^+0.1683P] where P=(Fo^2^+2Fc^2^)/3'
_refine_ls_weighting_scheme calc
_refine_ls_wR_factor_gt 0.1292
_refine_ls_wR_factor_ref 0.1456
_reflns_number_gt 2396
_reflns_number_total 3393
_reflns_threshold_expression >2sigma(I)
_cod_data_source_file c4cc04995k2.cif
_cod_data_source_block x183
_cod_original_cell_volume 1859.6(13)
_cod_original_sg_symbol_H-M P2(1)/c
_cod_database_code 7115645

loop_
_symmetry_equiv_pos_as_xyz
'x, y, z'
'-x, y+1/2, -z+1/2'
'-x, -y, -z'
'x, -y-1/2, z-1/2'

loop_
_atom_site_label
_atom_site_type_symbol
_atom_site_fract_x
_atom_site_fract_y
_atom_site_fract_z
_atom_site_U_iso_or_equiv
_atom_site_adp_type
_atom_site_occupancy
_atom_site_symmetry_multiplicity
_atom_site_calc_flag
_atom_site_refinement_flags
O1 O 0.80707(18) 1.33210(17) 0.35736(12) 0.0620(6) Uani 1 1 d .
O2 O 0.59155(14) 1.07667(18) 0.07561(11) 0.0544(5) Uani 1 1 d .
O3 O 0.63431(16) 0.9458(2) -0.02730(13) 0.0646(6) Uani 1 1 d .
H3 H 0.5635 0.9396 -0.0365 0.097 Uiso 1 1 calc R
O4 O 0.83478(14) 0.64205(15) 0.12650(11) 0.0461(5) Uani 1 1 d .
O5 O 0.56635(17) 0.75521(19) 0.15783(14) 0.0689(6) Uani 1 1 d .
O6 O 0.66894(14) 0.60633(16) 0.24052(11) 0.0485(5) Uani 1 1 d .
N1 N 0.77498(16) 1.13741(17) 0.28779(12) 0.0338(5) Uani 1 1 d .
N2 N 0.85478(17) 0.76254(17) 0.16905(12) 0.0364(5) Uani 1 1 d .
C1 C 0.73067(19) 1.0683(2) 0.35383(15) 0.0352(6) Uani 1 1 d .
C2 C 0.72311(18) 0.9359(2) 0.33064(14) 0.0318(5) Uani 1 1 d .
C3 C 0.6797(2) 0.8451(2) 0.38444(15) 0.0404(6) Uani 1 1 d .
H3A H 0.6758 0.7561 0.3707 0.048 Uiso 1 1 calc R
C4 C 0.6427(2) 0.8900(3) 0.45823(16) 0.0483(7) Uani 1 1 d .
H4 H 0.6130 0.8308 0.4946 0.058 Uiso 1 1 calc R
C5 C 0.6492(2) 1.0223(3) 0.47912(16) 0.0514(7) Uani 1 1 d .
H5 H 0.6231 1.0499 0.5292 0.062 Uiso 1 1 calc R
C6 C 0.6932(2) 1.1144(2) 0.42789(16) 0.0451(7) Uani 1 1 d .
H6 H 0.6975 1.2031 0.4424 0.054 Uiso 1 1 calc R
C7 C 0.76419(18) 0.9244(2) 0.24843(14) 0.0303(5) Uani 1 1 d .
C8 C 0.79310(17) 1.0467(2) 0.22300(14) 0.0296(5) Uani 1 1 d .
C9 C 0.84011(19) 1.0992(2) 0.14460(14) 0.0317(5) Uani 1 1 d .
C10 C 0.8092(2) 1.2468(2) 0.13592(15) 0.0383(6) Uani 1 1 d .
H10A H 0.8433 1.2833 0.0883 0.046 Uiso 1 1 calc R
H10B H 0.7257 1.2561 0.1238 0.046 Uiso 1 1 calc R
C11 C 0.8518(2) 1.3236(2) 0.21524(16) 0.0421(6) Uani 1 1 d .
H11A H 0.9359 1.3237 0.2231 0.051 Uiso 1 1 calc R
H11B H 0.8261 1.4141 0.2077 0.051 Uiso 1 1 calc R
C12 C 0.8100(2) 1.2695(2) 0.29304(17) 0.0410(6) Uani 1 1 d .
C13 C 0.97376(19) 1.0784(2) 0.15915(15) 0.0381(6) Uani 1 1 d .
H13A H 1.0024 1.1088 0.2159 0.046 Uiso 1 1 calc R
H13B H 0.9890 0.9847 0.1573 0.046 Uiso 1 1 calc R
C14 C 1.0433(2) 1.1463(3) 0.09675(18) 0.0563(8) Uani 1 1 d .
H14A H 1.0091 1.1276 0.0397 0.084 Uiso 1 1 calc R
H14B H 1.1217 1.1145 0.1050 0.084 Uiso 1 1 calc R
H14C H 1.0430 1.2395 0.1062 0.084 Uiso 1 1 calc R
C15 C 0.79126(19) 1.0277(2) 0.06222(14) 0.0342(5) Uani 1 1 d .
H15A H 0.8232 1.0701 0.0156 0.041 Uiso 1 1 calc R
H15B H 0.8208 0.9384 0.0658 0.041 Uiso 1 1 calc R
C16 C 0.6628(2) 1.0203(2) 0.03894(14) 0.0354(5) Uani 1 1 d .
C17 C 0.76502(19) 0.7977(2) 0.20326(14) 0.0317(5) Uani 1 1 d .
C18 C 0.9309(2) 0.6090(3) 0.08379(18) 0.0559(8) Uani 1 1 d .
H18A H 0.9615 0.6874 0.0613 0.084 Uiso 1 1 calc R
H18B H 0.9063 0.5493 0.0381 0.084 Uiso 1 1 calc R
H18C H 0.9898 0.5680 0.1230 0.084 Uiso 1 1 calc R
C19 C 0.6553(2) 0.7169(2) 0.19639(16) 0.0396(6) Uani 1 1 d .
C20 C 0.5659(3) 0.5259(3) 0.2415(2) 0.0669(9) Uani 1 1 d .
H20A H 0.5055 0.5775 0.2612 0.100 Uiso 1 1 calc R
H20B H 0.5836 0.4522 0.2787 0.100 Uiso 1 1 calc R
H20C H 0.5403 0.4947 0.1850 0.100 Uiso 1 1 calc R

loop_
_atom_site_aniso_label
_atom_site_aniso_U_11
_atom_site_aniso_U_22
_atom_site_aniso_U_33
_atom_site_aniso_U_23
_atom_site_aniso_U_13
_atom_site_aniso_U_12
O1 0.0941(16) 0.0387(10) 0.0570(13) -0.0203(9) 0.0246(11) -0.0140(10)
O2 0.0402(10) 0.0678(12) 0.0542(12) -0.0256(10) 0.0019(8) 0.0006(9)
O3 0.0445(11) 0.0818(14) 0.0659(14) -0.0411(12) 0.0010(10) -0.0019(10)
O4 0.0490(10) 0.0356(9) 0.0567(12) -0.0144(8) 0.0181(9) -0.0048(8)
O5 0.0476(12) 0.0578(13) 0.0949(17) 0.0094(11) -0.0151(11) -0.0051(10)
O6 0.0456(10) 0.0384(9) 0.0620(13) 0.0090(9) 0.0089(9) -0.0094(8)
N1 0.0389(11) 0.0279(10) 0.0351(12) -0.0040(8) 0.0066(9) -0.0023(8)
N2 0.0473(12) 0.0256(10) 0.0366(12) -0.0026(8) 0.0060(9) -0.0013(8)
C1 0.0348(12) 0.0357(13) 0.0352(14) -0.0018(10) 0.0048(10) -0.0004(10)
C2 0.0308(12) 0.0341(12) 0.0301(13) 0.0006(10) 0.0028(9) 0.0008(9)
C3 0.0441(14) 0.0375(13) 0.0399(15) 0.0050(11) 0.0063(11) 0.0007(11)
C4 0.0522(16) 0.0590(17) 0.0354(16) 0.0049(13) 0.0121(12) -0.0047(13)
C5 0.0567(17) 0.0658(18) 0.0344(15) -0.0098(13) 0.0158(13) -0.0048(14)
C6 0.0511(16) 0.0434(14) 0.0422(16) -0.0087(12) 0.0114(12) -0.0021(12)
C7 0.0321(12) 0.0295(12) 0.0295(13) -0.0008(10) 0.0042(9) 0.0009(9)
C8 0.0289(11) 0.0262(11) 0.0331(14) -0.0029(10) 0.0016(9) 0.0003(9)
C9 0.0351(12) 0.0294(11) 0.0307(13) 0.0004(10) 0.0045(10) -0.0023(9)
C10 0.0471(14) 0.0294(12) 0.0377(15) 0.0041(10) 0.0035(11) -0.0022(10)
C11 0.0501(15) 0.0254(12) 0.0504(17) -0.0007(11) 0.0050(12) -0.0041(10)
C12 0.0437(14) 0.0305(12) 0.0489(17) -0.0059(12) 0.0055(12) -0.0008(11)
C13 0.0367(13) 0.0374(13) 0.0400(15) 0.0003(11) 0.0039(11) -0.0017(10)
C14 0.0461(16) 0.0609(17) 0.065(2) 0.0009(15) 0.0181(14) -0.0106(13)
C15 0.0393(13) 0.0312(12) 0.0322(13) 0.0007(10) 0.0053(10) 0.0007(10)
C16 0.0461(14) 0.0320(12) 0.0278(13) -0.0024(10) 0.0035(10) -0.0019(10)
C17 0.0357(13) 0.0274(11) 0.0322(13) 0.0041(10) 0.0046(10) -0.0002(9)
C18 0.0633(18) 0.0535(16) 0.0560(18) -0.0124(14) 0.0276(15) -0.0004(14)
C19 0.0436(15) 0.0308(13) 0.0447(16) -0.0065(11) 0.0068(12) -0.0021(11)
C20 0.0621(19) 0.0598(18) 0.082(2) 0.0012(16) 0.0194(16) -0.0275(15)

loop_
_atom_type_symbol
_atom_type_description
_atom_type_scat_dispersion_real
_atom_type_scat_dispersion_imag
_atom_type_scat_source
C C 0.0033 0.0016 'International Tables Vol C Tables 4.2.6.8 and 6.1.1.4'
H H 0.0000 0.0000 'International Tables Vol C Tables 4.2.6.8 and 6.1.1.4'
N N 0.0061 0.0033 'International Tables Vol C Tables 4.2.6.8 and 6.1.1.4'
O O 0.0106 0.0060 'International Tables Vol C Tables 4.2.6.8 and 6.1.1.4'

loop_
_geom_angle_atom_site_label_1
_geom_angle_atom_site_label_2
_geom_angle_atom_site_label_3
_geom_angle
C16 O3 H3 109.5
N2 O4 C18 110.13(17)
C19 O6 C20 116.2(2)
C12 N1 C1 124.27(19)
C12 N1 C8 126.67(18)
C1 N1 C8 108.46(17)
C17 N2 O4 110.61(18)
C6 C1 C2 122.3(2)
C6 C1 N1 130.1(2)
C2 C1 N1 107.54(19)
C3 C2 C1 119.5(2)
C3 C2 C7 133.1(2)
C1 C2 C7 107.32(18)
C4 C3 C2 118.5(2)
C4 C3 H3A 120.7
C2 C3 H3A 120.7
C3 C4 C5 120.8(2)
C3 C4 H4 119.6
C5 C4 H4 119.6
C6 C5 C4 122.1(2)
C6 C5 H5 119.0
C4 C5 H5 119.0
C5 C6 C1 116.7(2)
C5 C6 H6 121.6
C1 C6 H6 121.6
C8 C7 C2 108.36(18)
C8 C7 C17 129.5(2)
C2 C7 C17 122.05(18)
C7 C8 N1 108.30(18)
C7 C8 C9 133.74(19)
N1 C8 C9 117.95(18)
C8 C9 C15 113.43(18)
C8 C9 C10 108.08(17)
C15 C9 C10 109.06(19)
C8 C9 C13 106.76(18)
C15 C9 C13 108.35(17)
C10 C9 C13 111.19(18)
C11 C10 C9 112.4(2)
C11 C10 H10A 109.1
C9 C10 H10A 109.1
C11 C10 H10B 109.1
C9 C10 H10B 109.1
H10A C10 H10B 107.9
C12 C11 C10 113.13(19)
C12 C11 H11A 109.0
C10 C11 H11A 109.0
C12 C11 H11B 109.0
C10 C11 H11B 109.0
H11A C11 H11B 107.8
O1 C12 N1 121.1(2)
O1 C12 C11 123.6(2)
N1 C12 C11 115.3(2)
C14 C13 C9 116.5(2)
C14 C13 H13A 108.2
C9 C13 H13A 108.2
C14 C13 H13B 108.2
C9 C13 H13B 108.2
H13A C13 H13B 107.3
C13 C14 H14A 109.5
C13 C14 H14B 109.5
H14A C14 H14B 109.5
C13 C14 H14C 109.5
H14A C14 H14C 109.5
H14B C14 H14C 109.5
C16 C15 C9 118.84(18)
C16 C15 H15A 107.6
C9 C15 H15A 107.6
C16 C15 H15B 107.6
C9 C15 H15B 107.6
H15A C15 H15B 107.0
O2 C16 O3 122.8(2)
O2 C16 C15 125.4(2)
O3 C16 C15 111.80(19)
N2 C17 C7 120.25(19)
N2 C17 C19 122.8(2)
C7 C17 C19 116.91(18)
O4 C18 H18A 109.5
O4 C18 H18B 109.5
H18A C18 H18B 109.5
O4 C18 H18C 109.5
H18A C18 H18C 109.5
H18B C18 H18C 109.5
O5 C19 O6 125.7(2)
O5 C19 C17 121.8(2)
O6 C19 C17 112.4(2)
O6 C20 H20A 109.5
O6 C20 H20B 109.5
H20A C20 H20B 109.5
O6 C20 H20C 109.5
H20A C20 H20C 109.5
H20B C20 H20C 109.5

loop_
_geom_bond_atom_site_label_1
_geom_bond_atom_site_label_2
_geom_bond_distance
O1 C12 1.207(3)
O2 C16 1.215(3)
O3 C16 1.303(3)
O3 H3 0.8200
O4 N2 1.404(2)
O4 C18 1.419(3)
O5 C19 1.198(3)
O6 C19 1.323(3)
O6 C20 1.453(3)
N1 C12 1.403(3)
N1 C1 1.412(3)
N1 C8 1.416(3)
N2 C17 1.287(3)
C1 C6 1.386(3)
C1 C2 1.395(3)
C2 C3 1.395(3)
C2 C7 1.450(3)
C3 C4 1.375(3)
C3 H3A 0.9300
C4 C5 1.385(4)
C4 H4 0.9300
C5 C6 1.380(3)
C5 H5 0.9300
C6 H6 0.9300
C7 C8 1.363(3)
C7 C17 1.475(3)
C8 C9 1.518(3)
C9 C15 1.539(3)
C9 C10 1.545(3)
C9 C13 1.556(3)
C10 C11 1.510(3)
C10 H10A 0.9700
C10 H10B 0.9700
C11 C12 1.488(3)
C11 H11A 0.9700
C11 H11B 0.9700
C13 C14 1.522(3)
C13 H13A 0.9700
C13 H13B 0.9700
C14 H14A 0.9600
C14 H14B 0.9600
C14 H14C 0.9600
C15 C16 1.494(3)
C15 H15A 0.9700
C15 H15B 0.9700
C17 C19 1.509(3)
C18 H18A 0.9600
C18 H18B 0.9600
C18 H18C 0.9600
C20 H20A 0.9600
C20 H20B 0.9600
C20 H20C 0.9600
